data_8107536
loop_
_publ_author_name
'Ye, Jiang-Hai'
'Chen, Ren-Song'
'Zhang, Wen-Wen'
'He, Kang'
'Zou, Juan'

_publ_section_title
;
 Synthesis and crystal structure of 1-((3R,10S,13S,
 17S)-3-((2-methoxyphenyl)amino)-10,13-dimethylhexadecahydro-1H-cyclopenta[\a]phenanthren-17-yl)ethan-1-one,
 C28H41NO2
;
_journal_issue 4
_journal_name_full 'Zeitschrift f\"ur Kristallographie - New Crystal Structures'
_journal_page_first 705
_journal_page_last 707
_journal_paper_doi 10.1515/ncrs-2023-0161
_journal_volume 238
_journal_year 2023
_chemical_absolute_configuration unk
_chemical_formula_sum 'C28 H41 N O2'
_chemical_formula_weight 423.62
_chemical_name_systematic
;
1-((3<i>R</i>,10<i>S</i>,13<i>S</i>,17<i>S</i>)-3-
((2-methoxyphenyl)amino)-10,13-dimethylhexadecahydro-
1<i>H</i>-cyclopenta[<i>\a</i>]phenanthren-17-yl)ethan
-1-one
;
_space_group_crystal_system monoclinic
_space_group_IT_number 5
_space_group_name_Hall 'C 2y'
_space_group_name_H-M_alt 'C 1 2 1'
_atom_sites_solution_hydrogens geom
_cell_angle_alpha 90
_cell_angle_beta 105.841(2)
_cell_angle_gamma 90
_cell_formula_units_Z 4
_cell_length_a 19.1993(10)
_cell_length_b 7.1440(4)
_cell_length_c 18.3726(10)
_cell_measurement_reflns_used 4562
_cell_measurement_temperature 273(2)
_cell_measurement_theta_max 27.92
_cell_measurement_theta_min 2.72
_cell_volume 2424.3(2)
_computing_cell_refinement 'SAINT (Brucker, 2012)[2]'
_computing_data_collection 'APEX2 (Brucker, 2012)[2]'
_computing_data_reduction 'SAINT (Brucker, 2012)[2]'
_computing_molecular_graphics 'Diamond 4.0[4]'
_computing_publication_material 'Olex2 (Dolomanov et al., 2009)[1]'
_computing_structure_refinement 'SHELXL-2018/3 (Sheldrick, 2018)'
_computing_structure_solution 'SHELXT 2014/5 (Sheldrick, 2014)'
_diffrn_ambient_temperature 273(2)
_diffrn_measured_fraction_theta_full 0.995
_diffrn_measured_fraction_theta_max 0.993
_diffrn_measurement_device_type 'Bruker APEX-II CCD'
_diffrn_measurement_method '\f and \w scans'
_diffrn_radiation_type MoK\a
_diffrn_radiation_wavelength 0.71073
_diffrn_reflns_av_R_equivalents 0.0257
_diffrn_reflns_av_unetI/netI 0.0451
_diffrn_reflns_Laue_measured_fraction_full 0.995
_diffrn_reflns_Laue_measured_fraction_max 0.993
_diffrn_reflns_limit_h_max 22
_diffrn_reflns_limit_h_min -25
_diffrn_reflns_limit_k_max 9
_diffrn_reflns_limit_k_min -9
_diffrn_reflns_limit_l_max 24
_diffrn_reflns_limit_l_min -24
_diffrn_reflns_number 12227
_diffrn_reflns_point_group_measured_fraction_full 0.989
_diffrn_reflns_point_group_measured_fraction_max 0.985
_diffrn_reflns_theta_full 25.242
_diffrn_reflns_theta_max 28.308
_diffrn_reflns_theta_min 2.721
_exptl_absorpt_coefficient_mu 0.071
_exptl_absorpt_correction_T_max 0.7457
_exptl_absorpt_correction_T_min 0.6922
_exptl_absorpt_correction_type multi-scan
_exptl_absorpt_process_details
;
 SADABS 2016/2: Krause, L., Herbst-Irmer, R., Sheldrick G.M. & Stalke D.,
 J. Appl. Cryst. 48 (2015) 3-10
;
_exptl_crystal_colour colourless
_exptl_crystal_density_diffrn 1.161
_exptl_crystal_description block
_exptl_crystal_F_000 928
_exptl_crystal_size_max 0.24
_exptl_crystal_size_mid 0.21
_exptl_crystal_size_min 0.19
_refine_diff_density_max 0.163
_refine_diff_density_min -0.145
_refine_diff_density_rms 0.033
_refine_ls_abs_structure_details
;
 Flack x determined using 1440 quotients [(I+)-(I-)]/[(I+)+(I-)]
 (Parsons, Flack and Wagner, Acta Cryst. B69 (2013) 249-259).
;
_refine_ls_abs_structure_Flack 0.7(7)
_refine_ls_extinction_coef .
_refine_ls_extinction_method none
_refine_ls_goodness_of_fit_ref 1.032
_refine_ls_hydrogen_treatment constr
_refine_ls_matrix_type full
_refine_ls_number_parameters 284
_refine_ls_number_reflns 5952
_refine_ls_number_restraints 1
_refine_ls_restrained_S_all 1.031
_refine_ls_R_factor_all 0.0762
_refine_ls_R_factor_gt 0.0482
_refine_ls_shift/su_max 0.000
_refine_ls_shift/su_mean 0.000
_refine_ls_structure_factor_coef Fsqd
_refine_ls_weighting_details 'w=1/[\s^2^(Fo^2^)+(0.0568P)^2^+0.2331P] where P=(Fo^2^+2Fc^2^)/3'
_refine_ls_weighting_scheme calc
_refine_ls_wR_factor_gt 0.1108
_refine_ls_wR_factor_ref 0.1257
_reflns_Friedel_coverage 0.839
_reflns_Friedel_fraction_full 0.981
_reflns_Friedel_fraction_max 0.975
_reflns_number_gt 4234
_reflns_number_total 5952
_reflns_threshold_expression 'I > 2\s(I)'
_cod_data_source_file suppl_j_ncrs-2023-0161_suppl_001.cif
_cod_data_source_block A
_cod_original_sg_symbol_H-M 'C 2'
_cod_database_code 8107536
_shelx_space_group_comment
;
The symmetry employed for this shelxl refinement is uniquely defined
by the following loop, which should always be used as a source of
symmetry information in preference to the above space-group names.
They are only intended as comments.
;
_publcif_funding_html
;
;

loop_
_space_group_symop_operation_xyz
'x, y, z'
'-x, y, -z'
'x+1/2, y+1/2, z'
'-x+1/2, y+1/2, -z'

loop_
_atom_site_label
_atom_site_type_symbol
_atom_site_fract_x
_atom_site_fract_y
_atom_site_fract_z
_atom_site_U_iso_or_equiv
_atom_site_adp_type
_atom_site_occupancy
_atom_site_site_symmetry_order
_atom_site_calc_flag
_atom_site_refinement_flags_posn
_atom_site_refinement_flags_adp
_atom_site_refinement_flags_occupancy
_atom_site_disorder_assembly
_atom_site_disorder_group
C1 C 0.43207(14) 0.8093(4) 0.55972(13) 0.0416(6) Uani 1 1 d . . . . .
C2 C 0.38051(15) 0.8175(4) 0.47965(14) 0.0469(6) Uani 1 1 d . . . . .
C3 C 0.36641(15) 0.6223(4) 0.44556(14) 0.0470(6) Uani 1 1 d . . . . .
C4 C 0.33459(15) 0.5011(4) 0.49708(15) 0.0492(7) Uani 1 1 d . . . . .
C5 C 0.38900(14) 0.4859(4) 0.57476(14) 0.0417(6) Uani 1 1 d . . . . .
C6 C 0.36778(16) 0.3424(4) 0.62600(15) 0.0535(7) Uani 1 1 d . . . . .
C7 C 0.43023(17) 0.3101(4) 0.69678(15) 0.0528(7) Uani 1 1 d . . . . .
C8 C 0.45648(14) 0.4929(4) 0.73926(14) 0.0412(6) Uani 1 1 d . . . . .
C9 C 0.47326(13) 0.6412(4) 0.68546(13) 0.0365(5) Uani 1 1 d . . . . .
C10 C 0.40836(12) 0.6778(3) 0.61488(13) 0.0369(5) Uani 1 1 d . . . . .
C11 C 0.50508(15) 0.8187(4) 0.72901(14) 0.0474(6) Uani 1 1 d . . . . .
C12 C 0.57147(15) 0.7794(4) 0.79571(14) 0.0481(7) Uani 1 1 d . . . . .
C13 C 0.55381(13) 0.6364(4) 0.84986(13) 0.0412(6) Uani 1 1 d . . . . .
C14 C 0.52455(15) 0.4607(4) 0.80388(14) 0.0455(6) Uani 1 1 d . . . . .
C15 C 0.5240(2) 0.3143(5) 0.86362(17) 0.0684(9) Uani 1 1 d . . . . .
C16 C 0.5936(2) 0.3546(5) 0.9262(2) 0.0796(11) Uani 1 1 d . . . . .
C17 C 0.62027(16) 0.5485(4) 0.90940(16) 0.0530(7) Uani 1 1 d . . . . .
C18 C 0.50089(16) 0.7186(5) 0.89049(16) 0.0581(8) Uani 1 1 d . . . . .
C19 C 0.34417(14) 0.7648(4) 0.63701(15) 0.0498(7) Uani 1 1 d . . . . .
C20 C 0.65128(16) 0.6643(5) 0.97901(16) 0.0612(8) Uani 1 1 d . . . . .
C21 C 0.6910(2) 0.8388(6) 0.9706(2) 0.0870(12) Uani 1 1 d . . . . .
C22 C 0.31146(15) 0.4775(4) 0.31996(15) 0.0499(7) Uani 1 1 d . . . . .
C23 C 0.25989(16) 0.4922(5) 0.24953(15) 0.0534(7) Uani 1 1 d . . . . .
C24 C 0.24557(19) 0.3426(6) 0.20059(17) 0.0674(9) Uani 1 1 d . . . . .
C25 C 0.2828(2) 0.1762(6) 0.2199(2) 0.0786(11) Uani 1 1 d . . . . .
C26 C 0.3336(2) 0.1594(5) 0.28754(19) 0.0723(9) Uani 1 1 d . . . . .
C27 C 0.34835(17) 0.3084(5) 0.33742(17) 0.0602(8) Uani 1 1 d . . . . .
C28 C 0.1777(2) 0.6951(7) 0.16506(17) 0.0862(12) Uani 1 1 d . . . . .
H2 H 0.661395 0.945604 0.973236 0.131 Uiso 1 1 calc R U . . .
H3 H 0.137891 0.609508 0.157979 0.129 Uiso 1 1 calc R U . . .
H4 H 0.160037 0.821298 0.162541 0.129 Uiso 1 1 calc R U . . .
H5 H 0.210756 0.353357 0.154327 0.081 Uiso 1 1 calc R U . . .
H6 H 0.358590 0.047270 0.300269 0.087 Uiso 1 1 calc R U . . .
H7 H 0.383455 0.295567 0.383368 0.072 Uiso 1 1 calc R U . . .
H8 H 0.323580 0.377424 0.475218 0.059 Uiso 1 1 calc R U . . .
H9 H 0.289996 0.556669 0.501999 0.059 Uiso 1 1 calc R U . . .
H10 H 0.511814 0.588062 0.666187 0.044 Uiso 1 1 calc R U . . .
H11 H 0.518675 0.905141 0.694524 0.057 Uiso 1 1 calc R U . . .
H12 H 0.468116 0.878718 0.747834 0.057 Uiso 1 1 calc R U . . .
H13 H 0.610571 0.732303 0.776767 0.058 Uiso 1 1 calc R U . . .
H14 H 0.491246 0.627401 0.924876 0.087 Uiso 1 1 calc R U . . .
H15 H 0.456473 0.751572 0.853905 0.087 Uiso 1 1 calc R U . . .
H16 H 0.521796 0.828240 0.918139 0.087 Uiso 1 1 calc R U . . .
H17 H 0.583856 0.354358 0.975329 0.095 Uiso 1 1 calc R U . . .
H18 H 0.481613 0.327857 0.882290 0.082 Uiso 1 1 calc R U . . .
H19 H 0.524649 0.188830 0.843605 0.082 Uiso 1 1 calc R U . . .
H19A H 0.330960 0.686264 0.673498 0.075 Uiso 1 1 calc R U . . .
H19B H 0.303799 0.776310 0.592886 0.075 Uiso 1 1 calc R U . . .
H19C H 0.357502 0.886467 0.658517 0.075 Uiso 1 1 calc R U . . .
H20 H 0.562127 0.421453 0.780169 0.055 Uiso 1 1 calc R U . . .
H21 H 0.414636 0.224690 0.730252 0.063 Uiso 1 1 calc R U . . .
H22 H 0.470185 0.252007 0.682416 0.063 Uiso 1 1 calc R U . . .
H23 H 0.355179 0.225243 0.598885 0.064 Uiso 1 1 calc R U . . .
H24 H 0.325666 0.386422 0.640469 0.064 Uiso 1 1 calc R U . . .
H25 H 0.272953 0.075504 0.186631 0.094 Uiso 1 1 calc R U . . .
H25A H 0.418242 0.541013 0.760253 0.049 Uiso 1 1 calc R U . . .
H26 H 0.629850 0.260148 0.926222 0.095 Uiso 1 1 calc R U . . .
H27 H 0.701835 0.837642 0.922598 0.131 Uiso 1 1 calc R U . . .
H28 H 0.735197 0.845579 1.010512 0.131 Uiso 1 1 calc R U . . .
H29 H 0.658711 0.529198 0.884374 0.064 Uiso 1 1 calc R U . . .
H30 H 0.587578 0.895069 0.822747 0.058 Uiso 1 1 calc R U . . .
H31 H 0.401543 0.895274 0.447879 0.056 Uiso 1 1 calc R U . . .
H32 H 0.335052 0.873818 0.481501 0.056 Uiso 1 1 calc R U . . .
H33 H 0.437269 0.934605 0.580819 0.050 Uiso 1 1 calc R U . . .
H34 H 0.479335 0.769593 0.556135 0.050 Uiso 1 1 calc R U . . .
H35 H 0.433881 0.439282 0.565624 0.050 Uiso 1 1 calc R U . . .
H36 H 0.413321 0.568303 0.445517 0.056 Uiso 1 1 calc R U . . .
H37 H 0.201639 0.675890 0.126090 0.129 Uiso 1 1 calc R U . . .
N1 N 0.32281(14) 0.6311(4) 0.36781(12) 0.0573(6) Uani 1 1 d . . . . .
H1 H 0.303119 0.735981 0.350568 0.069 Uiso 1 1 calc R U . . .
O1 O 0.64665(15) 0.6177(5) 1.04051(12) 0.0987(10) Uani 1 1 d . . . . .
O2 O 0.22699(12) 0.6638(4) 0.23622(11) 0.0710(7) Uani 1 1 d . . . . .

loop_
_atom_site_aniso_label
_atom_site_aniso_U_11
_atom_site_aniso_U_22
_atom_site_aniso_U_33
_atom_site_aniso_U_23
_atom_site_aniso_U_13
_atom_site_aniso_U_12
O1 0.108(2) 0.138(3) 0.0424(12) -0.0025(17) 0.0078(13) -0.0241(19)
C1 0.0438(14) 0.0428(14) 0.0358(12) -0.0008(12) 0.0068(10) -0.0028(11)
C2 0.0485(15) 0.0517(16) 0.0372(13) 0.0017(13) 0.0062(11) -0.0015(13)
N1 0.0675(16) 0.0581(14) 0.0374(11) -0.0037(12) -0.0008(10) 0.0083(12)
C6 0.0622(18) 0.0471(16) 0.0459(15) -0.0026(13) 0.0059(13) -0.0182(13)
C24 0.068(2) 0.093(3) 0.0406(16) -0.0138(18) 0.0141(14) -0.016(2)
C23 0.0546(17) 0.069(2) 0.0375(14) -0.0001(15) 0.0143(12) -0.0055(15)
C7 0.0679(18) 0.0403(15) 0.0455(15) 0.0009(13) 0.0072(13) -0.0123(13)
C22 0.0502(16) 0.0627(18) 0.0385(14) -0.0051(14) 0.0150(12) -0.0043(14)
C21 0.094(3) 0.091(3) 0.062(2) -0.008(2) -0.0039(19) -0.023(2)
O2 0.0715(14) 0.0866(18) 0.0441(11) 0.0000(13) -0.0023(10) 0.0097(13)
C28 0.075(2) 0.122(4) 0.0506(17) 0.011(2) -0.0006(16) 0.013(2)
C27 0.0648(19) 0.068(2) 0.0490(16) -0.0067(16) 0.0171(14) 0.0059(16)
C3 0.0417(14) 0.0579(16) 0.0365(13) -0.0032(13) 0.0021(10) 0.0015(13)
C4 0.0453(15) 0.0582(17) 0.0398(14) -0.0054(13) 0.0043(11) -0.0103(13)
C9 0.0348(12) 0.0391(13) 0.0336(11) -0.0029(11) 0.0059(9) -0.0001(10)
C10 0.0354(12) 0.0397(13) 0.0344(11) -0.0008(11) 0.0077(9) -0.0014(10)
C8 0.0446(14) 0.0394(13) 0.0362(12) 0.0004(11) 0.0054(10) -0.0028(11)
C25 0.095(3) 0.079(3) 0.067(2) -0.027(2) 0.031(2) -0.011(2)
C11 0.0573(16) 0.0385(14) 0.0399(13) 0.0005(13) 0.0025(12) -0.0040(13)
C12 0.0496(16) 0.0505(16) 0.0387(13) -0.0037(13) 0.0029(11) -0.0082(12)
C13 0.0393(13) 0.0477(14) 0.0333(12) -0.0012(12) 0.0041(10) -0.0001(11)
C14 0.0507(16) 0.0431(14) 0.0383(13) 0.0030(12) 0.0047(11) 0.0016(12)
C20 0.0527(17) 0.083(2) 0.0405(15) -0.0042(17) -0.0003(12) 0.0035(16)
C15 0.085(2) 0.0545(18) 0.0504(17) 0.0135(16) -0.0078(15) -0.0072(17)
C19 0.0451(15) 0.0567(16) 0.0464(14) 0.0003(14) 0.0107(12) 0.0089(12)
C16 0.088(2) 0.066(2) 0.064(2) 0.0148(19) -0.0146(18) -0.0001(19)
C26 0.087(2) 0.064(2) 0.069(2) -0.0095(19) 0.0277(19) 0.0059(19)
C17 0.0506(17) 0.0626(18) 0.0394(14) 0.0021(14) 0.0013(12) 0.0056(13)
C18 0.0537(17) 0.073(2) 0.0457(15) -0.0078(15) 0.0098(13) 0.0051(14)
C5 0.0419(14) 0.0431(14) 0.0377(12) -0.0047(12) 0.0069(10) -0.0052(11)

loop_
_atom_type_symbol
_atom_type_description
_atom_type_scat_dispersion_real
_atom_type_scat_dispersion_imag
_atom_type_scat_source
C C 0.0033 0.0016 'International Tables Vol C Tables 4.2.6.8 and 6.1.1.4'
H H 0.0000 0.0000 'International Tables Vol C Tables 4.2.6.8 and 6.1.1.4'
N N 0.0061 0.0033 'International Tables Vol C Tables 4.2.6.8 and 6.1.1.4'
O O 0.0106 0.0060 'International Tables Vol C Tables 4.2.6.8 and 6.1.1.4'

loop_
_geom_angle_atom_site_label_1
_geom_angle_atom_site_label_2
_geom_angle_atom_site_label_3
_geom_angle
_geom_angle_site_symmetry_1
_geom_angle_site_symmetry_3
C2 C1 C10 115.2(2) . .
C2 C1 H33 108.5 . .
C10 C1 H33 108.5 . .
C2 C1 H34 108.5 . .
C10 C1 H34 108.5 . .
H33 C1 H34 107.5 . .
C3 C2 C1 110.8(2) . .
C3 C2 H32 109.5 . .
C1 C2 H32 109.5 . .
C3 C2 H31 109.5 . .
C1 C2 H31 109.5 . .
H32 C2 H31 108.1 . .
C22 N1 C3 122.7(3) . .
C22 N1 H1 118.6 . .
C3 N1 H1 118.6 . .
C5 C6 C7 110.4(2) . .
C5 C6 H23 109.6 . .
C7 C6 H23 109.6 . .
C5 C6 H24 109.6 . .
C7 C6 H24 109.6 . .
H23 C6 H24 108.1 . .
C23 C24 C25 120.2(3) . .
C23 C24 H5 119.9 . .
C25 C24 H5 119.9 . .
O2 C23 C24 125.4(3) . .
O2 C23 C22 114.0(3) . .
C24 C23 C22 120.6(3) . .
C6 C7 C8 112.2(2) . .
C6 C7 H22 109.2 . .
C8 C7 H22 109.2 . .
C6 C7 H21 109.2 . .
C8 C7 H21 109.2 . .
H22 C7 H21 107.9 . .
N1 C22 C27 124.0(3) . .
N1 C22 C23 118.4(3) . .
C27 C22 C23 117.7(3) . .
C20 C21 H2 109.5 . .
C20 C21 H27 109.5 . .
H2 C21 H27 109.5 . .
C20 C21 H28 109.5 . .
H2 C21 H28 109.5 . .
H27 C21 H28 109.5 . .
C23 O2 C28 117.9(3) . .
O2 C28 H37 109.5 . .
O2 C28 H4 109.5 . .
H37 C28 H4 109.5 . .
O2 C28 H3 109.5 . .
H37 C28 H3 109.5 . .
H4 C28 H3 109.5 . .
C26 C27 C22 121.1(3) . .
C26 C27 H7 119.5 . .
C22 C27 H7 119.5 . .
N1 C3 C2 110.9(2) . .
N1 C3 C4 114.5(2) . .
C2 C3 C4 108.7(2) . .
N1 C3 H36 107.5 . .
C2 C3 H36 107.5 . .
C4 C3 H36 107.5 . .
C5 C4 C3 109.4(2) . .
C5 C4 H9 109.8 . .
C3 C4 H9 109.8 . .
C5 C4 H8 109.8 . .
C3 C4 H8 109.8 . .
H9 C4 H8 108.2 . .
C11 C9 C8 110.90(18) . .
C11 C9 C10 114.2(2) . .
C8 C9 C10 112.94(19) . .
C11 C9 H10 106.0 . .
C8 C9 H10 106.0 . .
C10 C9 H10 106.0 . .
C19 C10 C1 109.4(2) . .
C19 C10 C5 112.3(2) . .
C1 C10 C5 107.56(19) . .
C19 C10 C9 111.50(19) . .
C1 C10 C9 109.75(18) . .
C5 C10 C9 106.29(19) . .
C14 C8 C7 111.1(2) . .
C14 C8 C9 108.6(2) . .
C7 C8 C9 110.8(2) . .
C14 C8 H25A 108.8 . .
C7 C8 H25A 108.8 . .
C9 C8 H25A 108.8 . .
C26 C25 C24 120.2(3) . .
C26 C25 H25 119.9 . .
C24 C25 H25 119.9 . .
C12 C11 C9 113.0(2) . .
C12 C11 H11 109.0 . .
C9 C11 H11 109.0 . .
C12 C11 H12 109.0 . .
C9 C11 H12 109.0 . .
H11 C11 H12 107.8 . .
C13 C12 C11 111.0(2) . .
C13 C12 H13 109.4 . .
C11 C12 H13 109.4 . .
C13 C12 H30 109.4 . .
C11 C12 H30 109.4 . .
H13 C12 H30 108.0 . .
C12 C13 C14 107.6(2) . .
C12 C13 C18 110.8(2) . .
C14 C13 C18 113.0(2) . .
C12 C13 C17 116.1(2) . .
C14 C13 C17 99.4(2) . .
C18 C13 C17 109.6(2) . .
C15 C14 C8 119.6(2) . .
C15 C14 C13 103.9(2) . .
C8 C14 C13 114.4(2) . .
C15 C14 H20 106.0 . .
C8 C14 H20 106.0 . .
C13 C14 H20 106.0 . .
O1 C20 C21 119.9(3) . .
O1 C20 C17 122.2(3) . .
C21 C20 C17 117.8(3) . .
C14 C15 C16 103.6(3) . .
C14 C15 H19 111.0 . .
C16 C15 H19 111.0 . .
C14 C15 H18 111.0 . .
C16 C15 H18 111.0 . .
H19 C15 H18 109.0 . .
C10 C19 H19A 109.5 . .
C10 C19 H19B 109.5 . .
H19A C19 H19B 109.5 . .
C10 C19 H19C 109.5 . .
H19A C19 H19C 109.5 . .
H19B C19 H19C 109.5 . .
C15 C16 C17 106.8(3) . .
C15 C16 H26 110.4 . .
C17 C16 H26 110.4 . .
C15 C16 H17 110.4 . .
C17 C16 H17 110.4 . .
H26 C16 H17 108.6 . .
C25 C26 C27 120.2(4) . .
C25 C26 H6 119.9 . .
C27 C26 H6 119.9 . .
C20 C17 C16 113.7(3) . .
C20 C17 C13 115.5(3) . .
C16 C17 C13 104.4(2) . .
C20 C17 H29 107.6 . .
C16 C17 H29 107.6 . .
C13 C17 H29 107.6 . .
C13 C18 H16 109.5 . .
C13 C18 H14 109.5 . .
H16 C18 H14 109.5 . .
C13 C18 H15 109.5 . .
H16 C18 H15 109.5 . .
H14 C18 H15 109.5 . .
C6 C5 C4 113.4(2) . .
C6 C5 C10 111.8(2) . .
C4 C5 C10 113.3(2) . .
C6 C5 H35 105.9 . .
C4 C5 H35 105.9 . .
C10 C5 H35 105.9 . .

loop_
_geom_bond_atom_site_label_1
_geom_bond_atom_site_label_2
_geom_bond_distance
_geom_bond_site_symmetry_2
O1 C20 1.204(4) .
C1 C2 1.534(3) .
C1 C10 1.539(3) .
C1 H33 0.9700 .
C1 H34 0.9700 .
C2 C3 1.523(4) .
C2 H32 0.9700 .
C2 H31 0.9700 .
N1 C22 1.386(4) .
N1 C3 1.446(3) .
N1 H1 0.8600 .
C6 C5 1.521(4) .
C6 C7 1.527(4) .
C6 H23 0.9700 .
C6 H24 0.9700 .
C24 C23 1.376(4) .
C24 C25 1.382(5) .
C24 H5 0.9300 .
C23 O2 1.370(4) .
C23 C22 1.402(4) .
C7 C8 1.534(4) .
C7 H22 0.9700 .
C7 H21 0.9700 .
C22 C27 1.392(5) .
C21 C20 1.491(5) .
C21 H2 0.9600 .
C21 H27 0.9600 .
C21 H28 0.9600 .
O2 C28 1.407(3) .
C28 H37 0.9600 .
C28 H4 0.9600 .
C28 H3 0.9600 .
C27 C26 1.383(5) .
C27 H7 0.9300 .
C3 C4 1.528(4) .
C3 H36 0.9800 .
C4 C5 1.525(3) .
C4 H9 0.9700 .
C4 H8 0.9700 .
C9 C11 1.535(3) .
C9 C8 1.542(3) .
C9 C10 1.556(3) .
C9 H10 0.9800 .
C10 C19 1.531(3) .
C10 C5 1.553(3) .
C8 C14 1.524(3) .
C8 H25A 0.9800 .
C25 C26 1.360(5) .
C25 H25 0.9300 .
C11 C12 1.534(3) .
C11 H11 0.9700 .
C11 H12 0.9700 .
C12 C13 1.527(4) .
C12 H13 0.9700 .
C12 H30 0.9700 .
C13 C14 1.532(4) .
C13 C18 1.532(4) .
C13 C17 1.568(4) .
C14 C15 1.518(4) .
C14 H20 0.9800 .
C20 C17 1.503(4) .
C15 C16 1.534(4) .
C15 H19 0.9700 .
C15 H18 0.9700 .
C19 H19A 0.9600 .
C19 H19B 0.9600 .
C19 H19C 0.9600 .
C16 C17 1.537(5) .
C16 H26 0.9700 .
C16 H17 0.9700 .
C26 H6 0.9300 .
C17 H29 0.9800 .
C18 H16 0.9600 .
C18 H14 0.9600 .
C18 H15 0.9600 .
C5 H35 0.9800 .

loop_
_geom_torsion_atom_site_label_1
_geom_torsion_atom_site_label_2
_geom_torsion_atom_site_label_3
_geom_torsion_atom_site_label_4
_geom_torsion
_geom_torsion_site_symmetry_1
_geom_torsion_site_symmetry_2
_geom_torsion_site_symmetry_3
_geom_torsion_site_symmetry_4
C10 C1 C2 C3 -54.6(3) . . . .
C25 C24 C23 O2 179.4(3) . . . .
C25 C24 C23 C22 -0.9(5) . . . .
C5 C6 C7 C8 55.1(3) . . . .
C3 N1 C22 C27 -9.6(4) . . . .
C3 N1 C22 C23 170.5(3) . . . .
O2 C23 C22 N1 1.0(4) . . . .
C24 C23 C22 N1 -178.7(3) . . . .
O2 C23 C22 C27 -178.9(3) . . . .
C24 C23 C22 C27 1.4(4) . . . .
C24 C23 O2 C28 -4.2(5) . . . .
C22 C23 O2 C28 176.1(3) . . . .
N1 C22 C27 C26 179.0(3) . . . .
C23 C22 C27 C26 -1.1(5) . . . .
C22 N1 C3 C2 169.7(3) . . . .
C22 N1 C3 C4 -66.9(3) . . . .
C1 C2 C3 N1 -175.1(2) . . . .
C1 C2 C3 C4 58.1(3) . . . .
N1 C3 C4 C5 173.8(2) . . . .
C2 C3 C4 C5 -61.6(3) . . . .
C2 C1 C10 C19 -72.4(3) . . . .
C2 C1 C10 C5 49.7(3) . . . .
C2 C1 C10 C9 164.9(2) . . . .
C11 C9 C10 C19 -62.7(3) . . . .
C8 C9 C10 C19 65.3(3) . . . .
C11 C9 C10 C1 58.6(3) . . . .
C8 C9 C10 C1 -173.4(2) . . . .
C11 C9 C10 C5 174.7(2) . . . .
C8 C9 C10 C5 -57.4(2) . . . .
C6 C7 C8 C14 -173.0(2) . . . .
C6 C7 C8 C9 -52.1(3) . . . .
C11 C9 C8 C14 -53.3(3) . . . .
C10 C9 C8 C14 177.1(2) . . . .
C11 C9 C8 C7 -175.6(2) . . . .
C10 C9 C8 C7 54.7(3) . . . .
C23 C24 C25 C26 0.1(5) . . . .
C8 C9 C11 C12 54.1(3) . . . .
C10 C9 C11 C12 -176.9(2) . . . .
C9 C11 C12 C13 -55.9(3) . . . .
C11 C12 C13 C14 55.9(3) . . . .
C11 C12 C13 C18 -68.1(3) . . . .
C11 C12 C13 C17 166.1(2) . . . .
C7 C8 C14 C15 -55.2(3) . . . .
C9 C8 C14 C15 -177.4(2) . . . .
C7 C8 C14 C13 -179.3(2) . . . .
C9 C8 C14 C13 58.5(3) . . . .
C12 C13 C14 C15 168.2(2) . . . .
C18 C13 C14 C15 -69.1(3) . . . .
C17 C13 C14 C15 46.9(3) . . . .
C12 C13 C14 C8 -59.7(3) . . . .
C18 C13 C14 C8 62.9(3) . . . .
C17 C13 C14 C8 179.0(2) . . . .
C8 C14 C15 C16 -167.6(3) . . . .
C13 C14 C15 C16 -38.6(3) . . . .
C14 C15 C16 C17 14.0(4) . . . .
C24 C25 C26 C27 0.2(5) . . . .
C22 C27 C26 C25 0.4(5) . . . .
O1 C20 C17 C16 -9.0(5) . . . .
C21 C20 C17 C16 168.9(3) . . . .
O1 C20 C17 C13 111.6(4) . . . .
C21 C20 C17 C13 -70.4(4) . . . .
C15 C16 C17 C20 141.6(3) . . . .
C15 C16 C17 C13 14.8(4) . . . .
C12 C13 C17 C20 82.2(3) . . . .
C14 C13 C17 C20 -162.9(3) . . . .
C18 C13 C17 C20 -44.3(3) . . . .
C12 C13 C17 C16 -152.2(3) . . . .
C14 C13 C17 C16 -37.3(3) . . . .
C18 C13 C17 C16 81.3(3) . . . .
C7 C6 C5 C4 170.2(2) . . . .
C7 C6 C5 C10 -60.3(3) . . . .
C3 C4 C5 C6 -170.4(2) . . . .
C3 C4 C5 C10 60.9(3) . . . .
C19 C10 C5 C6 -62.1(3) . . . .
C1 C10 C5 C6 177.6(2) . . . .
C9 C10 C5 C6 60.1(3) . . . .
C19 C10 C5 C4 67.5(3) . . . .
C1 C10 C5 C4 -52.9(3) . . . .
C9 C10 C5 C4 -170.4(2) . . . .
